data_4341939
loop_
_publ_author_name
'Chen, Shuang-Qiu'
'Zhai, Quan-Guo'
'Li, Shu-Ni'
'Jiang, Yu-Cheng'
'Hu, Man-Cheng'

_publ_section_title
;
 Channel Partition into Nanoscale Polyhedral Cages of a
 Triple-Self-Interpenetrated Metal-Organic Framework with High CO2 Uptake.
;
_journal_issue 1
_journal_name_full 'Inorganic chemistry'
_journal_page_first 10
_journal_page_last 12
_journal_paper_doi 10.1021/ic502254c
_journal_volume 54
_journal_year 2015
_chemical_formula_sum 'C165 H93 O48 S2 Zn12'
_chemical_formula_weight 3692.19
_chemical_name_systematic
; 
 ? 
;
_space_group_IT_number 155
_symmetry_cell_setting rhombohedral
_symmetry_space_group_name_Hall 'R 3 2"'
_symmetry_space_group_name_H-M 'R 3 2 :H'
_atom_sites_solution_hydrogens geom
_atom_sites_solution_primary direct
_atom_sites_solution_secondary difmap
_audit_creation_method SHELXL-97
_cell_angle_alpha 90.00
_cell_angle_beta 90.00
_cell_angle_gamma 120.00
_cell_formula_units_Z 3
_cell_length_a 29.5723(10)
_cell_length_b 29.5723(10)
_cell_length_c 34.1452(13)
_cell_measurement_reflns_used 7576
_cell_measurement_temperature 296(2)
_cell_measurement_theta_max 16.89
_cell_measurement_theta_min 2.19
_cell_volume 25860.1(16)
_computing_cell_refinement 'Bruker SAINT'
_computing_data_collection 'Gemini E'
_computing_data_reduction 'Bruker SAINT'
_computing_molecular_graphics 'Bruker SHELXTL'
_computing_publication_material 'Bruker SHELXTL'
_computing_structure_refinement 'SHELXL-97 (Sheldrick, 1997)'
_computing_structure_solution 'SHELXS-97 (Sheldrick, 1990)'
_diffrn_ambient_temperature 296(2)
_diffrn_measured_fraction_theta_full 0.999
_diffrn_measured_fraction_theta_max 0.999
_diffrn_measurement_device_type 'Gemini E'
_diffrn_measurement_method '\f and \w scans'
_diffrn_radiation_monochromator graphite
_diffrn_radiation_source 'fine-focus sealed tube'
_diffrn_radiation_type MoK\a
_diffrn_radiation_wavelength 0.71073
_diffrn_reflns_av_R_equivalents 0.0592
_diffrn_reflns_av_sigmaI/netI 0.0672
_diffrn_reflns_limit_h_max 29
_diffrn_reflns_limit_h_min -31
_diffrn_reflns_limit_k_max 29
_diffrn_reflns_limit_k_min -29
_diffrn_reflns_limit_l_max 36
_diffrn_reflns_limit_l_min -36
_diffrn_reflns_number 43902
_diffrn_reflns_theta_full 22.46
_diffrn_reflns_theta_max 22.46
_diffrn_reflns_theta_min 0.99
_diffrn_standards_number 0
_exptl_absorpt_coefficient_mu 0.869
_exptl_absorpt_correction_type none
_exptl_crystal_density_diffrn 0.711
_exptl_crystal_density_method 'not measured'
_exptl_crystal_F_000 5576
_platon_squeeze_details
;
;
_refine_diff_density_max 0.426
_refine_diff_density_min -0.227
_refine_diff_density_rms 0.033
_refine_ls_abs_structure_details 'Flack H D (1983), Acta Cryst. A39, 876-881'
_refine_ls_abs_structure_Flack 0.00
_refine_ls_extinction_method none
_refine_ls_goodness_of_fit_ref 1.034
_refine_ls_hydrogen_treatment mixed
_refine_ls_matrix_type full
_refine_ls_number_parameters 342
_refine_ls_number_reflns 7473
_refine_ls_number_restraints 0
_refine_ls_restrained_S_all 1.034
_refine_ls_R_factor_all 0.0734
_refine_ls_R_factor_gt 0.0444
_refine_ls_shift/su_max 0.001
_refine_ls_shift/su_mean 0.000
_refine_ls_structure_factor_coef Fsqd
_refine_ls_weighting_details 'calc w=1/[\s^2^(Fo^2^)+(0.0418P)^2^+0.0000P] where P=(Fo^2^+2Fc^2^)/3'
_refine_ls_weighting_scheme calc
_refine_ls_wR_factor_gt 0.0900
_refine_ls_wR_factor_ref 0.0942
_reflns_number_gt 4811
_reflns_number_total 7473
_reflns_threshold_expression >2sigma(I)
_cod_data_source_file ic502254c_si_002.cif
_cod_data_source_block 1
_cod_depositor_comments
;
The following automatic conversions were performed:

'_symmetry_cell_setting' value 'Rhombohedral' changed to
'rhombohedral' according to
/home/saulius/struct/COD-crude-data--automatic-downloads/rss-feeds/ACS/lib/dictionaries/cif_core.dic
dictionary named 'cif_core.dic' version 2.4.2 from 2011-04-26.

Automatic conversion script
Id: cif_fix_values 2935 2014-11-11 08:27:57Z andrius 

 Adding full bibliography for 4341939.cif.
;
_cod_original_sg_symbol_H-M R32
_cod_database_code 4341939

loop_
_symmetry_equiv_pos_as_xyz
'x, y, z'
'-y, x-y, z'
'-x+y, -x, z'
'y, x, -z'
'-x, -x+y, -z'
'x-y, -y, -z'
'x+2/3, y+1/3, z+1/3'
'-y+2/3, x-y+1/3, z+1/3'
'-x+y+2/3, -x+1/3, z+1/3'
'y+2/3, x+1/3, -z+1/3'
'-x+2/3, -x+y+1/3, -z+1/3'
'x-y+2/3, -y+1/3, -z+1/3'
'x+1/3, y+2/3, z+2/3'
'-y+1/3, x-y+2/3, z+2/3'
'-x+y+1/3, -x+2/3, z+2/3'
'y+1/3, x+2/3, -z+2/3'
'-x+1/3, -x+y+2/3, -z+2/3'
'x-y+1/3, -y+2/3, -z+2/3'

loop_
_atom_site_label
_atom_site_type_symbol
_atom_site_fract_x
_atom_site_fract_y
_atom_site_fract_z
_atom_site_U_iso_or_equiv
_atom_site_adp_type
_atom_site_occupancy
_atom_site_symmetry_multiplicity
_atom_site_calc_flag
_atom_site_refinement_flags
Zn1 Zn 0.04666(2) -0.07348(2) 0.262673(19) 0.0704(2) Uani 1 1 d .
Zn2 Zn 0.05624(2) -0.18617(2) 0.27422(2) 0.0914(3) Uani 1 1 d .
C1 C 0.39808(19) 0.20635(19) 0.07547(16) 0.0782(16) Uani 1 1 d .
H1A H 0.3806 0.2251 0.0744 0.094 Uiso 1 1 calc R
C2 C 0.45267(19) 0.23368(17) 0.07185(14) 0.0683(14) Uani 1 1 d .
C3 C 0.4495(2) 0.15200(18) 0.07446(15) 0.0677(15) Uani 1 1 d .
H3A H 0.4668 0.1330 0.0736 0.081 Uiso 1 1 calc R
C4 C 0.4043(2) -0.1124(2) 0.01244(16) 0.0757(15) Uani 1 1 d .
C5 C 0.3985(2) 0.12726(18) 0.07866(15) 0.0695(14) Uani 1 1 d .
C6 C 0.29389(18) -0.0085(2) 0.11581(16) 0.0766(15) Uani 1 1 d .
C7 C 0.3664(2) 0.06659(17) 0.08618(16) 0.0725(15) Uani 1 1 d .
C8 C 0.3564(2) -0.0165(2) 0.07347(16) 0.0732(16) Uani 1 1 d .
C9 C 0.38138(18) 0.0368(2) 0.06630(15) 0.0742(15) Uani 1 1 d .
H9A H 0.4082 0.0519 0.0480 0.089 Uiso 1 1 calc R
C10 C 0.2490(2) -0.0313(2) 0.14191(16) 0.0811(16) Uani 1 1 d .
C11 C 0.3122(2) -0.03825(19) 0.09650(17) 0.0886(18) Uani 1 1 d .
H11A H 0.2936 -0.0744 0.0994 0.106 Uiso 1 1 calc R
C12 C 0.1197(2) -0.0950(3) 0.2208(2) 0.0942(19) Uani 1 1 d .
C13 C 0.47756(19) 0.2051(2) 0.07137(15) 0.0757(16) Uani 1 1 d .
H13A H 0.5137 0.2220 0.0689 0.091 Uiso 1 1 calc R
C14 C 0.3226(2) 0.0455(2) 0.11020(15) 0.0747(16) Uani 1 1 d .
H14A H 0.3125 0.0671 0.1224 0.090 Uiso 1 1 calc R
C15 C 0.3518(2) -0.1293(2) 0.01933(16) 0.0808(17) Uani 1 1 d .
H15A H 0.3268 -0.1619 0.0100 0.097 Uiso 1 1 calc R
C16 C 0.3711(2) -0.0507(2) 0.05192(15) 0.0755(15) Uani 1 1 d .
C17 C 0.2150(2) -0.0129(2) 0.14402(16) 0.0763(16) Uani 1 1 d .
H17A H 0.2214 0.0154 0.1283 0.092 Uiso 1 1 calc R
C18 C 0.4246(2) -0.0337(2) 0.04515(16) 0.0854(17) Uani 1 1 d .
H18A H 0.4499 -0.0010 0.0540 0.102 Uiso 1 1 calc R
C19 C 0.4234(3) -0.1451(2) -0.01065(18) 0.0831(18) Uani 1 1 d .
C20 C 0.1721(3) -0.0336(3) 0.16782(19) 0.0941(18) Uani 1 1 d .
H20A H 0.1492 -0.0205 0.1675 0.113 Uiso 1 1 calc R
C21 C 0.2389(2) -0.0752(2) 0.16725(16) 0.0811(16) Uani 1 1 d .
H21A H 0.2618 -0.0882 0.1677 0.097 Uiso 1 1 calc R
C22 C 0.4397(2) -0.0651(2) 0.02572(16) 0.0777(17) Uani 1 1 d .
H22A H 0.4750 -0.0531 0.0218 0.093 Uiso 1 1 calc R
C23 C 0.1632(2) -0.0748(2) 0.19274(17) 0.0818(17) Uani 1 1 d .
C24 C 0.3355(2) -0.1003(2) 0.03909(16) 0.0749(15) Uani 1 1 d .
H24A H 0.3001 -0.1138 0.0440 0.090 Uiso 1 1 calc R
C25 C 0.4838(3) 0.29189(18) 0.06949(14) 0.0705(15) Uani 1 1 d .
C26 C 0.3704(2) 0.1554(2) 0.08026(16) 0.0826(17) Uani 1 1 d .
H26A H 0.3345 0.1384 0.0845 0.099 Uiso 1 1 calc R
C27 C 0.1953(2) -0.0968(2) 0.19030(16) 0.0773(16) Uani 1 1 d .
H27A H 0.1868 -0.1268 0.2046 0.093 Uiso 1 1 calc R
C28 C 0.06534(18) -0.26799(18) 0.3333 0.057(2) Uani 1 2 d S
H28A H 0.0339 -0.2994 0.3333 0.069 Uiso 1 2 calc SR
O1 O 0.11492(15) -0.13039(18) 0.24387(13) 0.1078(15) Uani 1 1 d .
O2 O 0.08912(14) -0.07625(14) 0.21915(11) 0.0930(12) Uani 1 1 d .
O3 O 0.45824(12) 0.31660(13) 0.06750(12) 0.0976(13) Uani 1 1 d .
O4 O 0.53284(13) 0.31210(11) 0.06929(10) 0.0792(11) Uani 1 1 d .
O5 O 0.47017(17) -0.12852(14) -0.01411(11) 0.0893(13) Uani 1 1 d .
O6 O 0.38674(17) -0.18444(16) -0.02699(11) 0.0922(11) Uani 1 1 d .
O7 O 0.0750(2) -0.2333(3) 0.2997(3) 0.311(5) Uani 1 1 d .
O8 O 0.03572(12) -0.01733(12) 0.24972(12) 0.0926(12) Uani 1 1 d .
S1 S 0.0000 0.0000 0.25915(10) 0.0986(9) Uani 1 3 d S

loop_
_atom_site_aniso_label
_atom_site_aniso_U_11
_atom_site_aniso_U_22
_atom_site_aniso_U_33
_atom_site_aniso_U_23
_atom_site_aniso_U_13
_atom_site_aniso_U_12
Zn1 0.0413(3) 0.0471(4) 0.1218(5) 0.0086(3) 0.0030(3) 0.0213(3)
Zn2 0.0518(4) 0.0552(4) 0.1700(7) 0.0116(4) 0.0208(4) 0.0287(3)
C1 0.047(4) 0.036(3) 0.151(5) -0.007(3) 0.015(3) 0.021(3)
C2 0.053(4) 0.039(3) 0.111(4) -0.010(3) -0.003(3) 0.021(3)
C3 0.044(3) 0.031(3) 0.119(5) -0.003(3) -0.004(3) 0.012(3)
C4 0.068(4) 0.062(4) 0.088(4) -0.004(3) 0.011(3) 0.025(4)
C5 0.065(4) 0.036(3) 0.099(4) -0.003(3) 0.006(3) 0.019(3)
C6 0.056(3) 0.058(4) 0.118(5) 0.001(4) 0.008(3) 0.031(4)
C7 0.061(4) 0.032(3) 0.109(5) -0.012(3) 0.000(3) 0.011(3)
C8 0.060(4) 0.047(4) 0.105(4) 0.007(3) 0.040(3) 0.022(3)
C9 0.077(4) 0.038(3) 0.104(4) 0.001(3) 0.027(3) 0.025(3)
C10 0.057(4) 0.050(4) 0.102(5) 0.001(3) 0.022(3) 0.002(3)
C11 0.083(4) 0.036(3) 0.140(5) -0.001(3) 0.019(4) 0.024(3)
C12 0.087(5) 0.102(6) 0.102(6) -0.021(5) 0.011(4) 0.054(5)
C13 0.050(3) 0.049(4) 0.122(5) -0.003(3) 0.011(3) 0.021(3)
C14 0.057(3) 0.048(4) 0.104(4) -0.002(3) 0.026(3) 0.015(3)
C15 0.071(4) 0.050(3) 0.120(5) -0.019(3) -0.022(3) 0.029(3)
C16 0.057(4) 0.055(4) 0.105(4) 0.006(3) 0.014(3) 0.021(3)
C17 0.057(4) 0.058(4) 0.112(5) 0.013(3) 0.022(4) 0.027(3)
C18 0.072(4) 0.049(3) 0.116(5) 0.000(3) 0.026(4) 0.016(3)
C19 0.112(5) 0.042(4) 0.102(5) -0.010(3) -0.031(5) 0.043(4)
C20 0.093(5) 0.074(4) 0.128(6) 0.003(4) 0.016(4) 0.052(4)
C21 0.054(4) 0.077(4) 0.107(5) 0.006(4) 0.020(3) 0.029(3)
C22 0.070(4) 0.049(4) 0.114(5) -0.026(3) 0.002(3) 0.029(3)
C23 0.062(4) 0.060(4) 0.082(5) -0.003(4) 0.023(3) -0.001(3)
C24 0.061(4) 0.046(3) 0.120(5) 0.001(3) 0.011(3) 0.028(3)
C25 0.087(5) 0.033(3) 0.072(4) -0.013(3) -0.011(3) 0.015(4)
C26 0.048(3) 0.053(4) 0.141(5) -0.027(3) -0.006(3) 0.021(3)
C27 0.062(4) 0.068(4) 0.106(5) 0.020(3) 0.018(4) 0.035(3)
C28 0.017(2) 0.017(2) 0.126(6) 0.026(2) -0.026(2) -0.001(3)
O1 0.083(3) 0.103(3) 0.133(4) 0.031(3) 0.032(3) 0.043(3)
O2 0.068(2) 0.077(2) 0.143(3) 0.009(2) 0.018(2) 0.043(2)
O3 0.053(2) 0.039(2) 0.198(4) -0.008(2) 0.004(2) 0.0210(19)
O4 0.044(2) 0.030(2) 0.142(3) 0.0049(19) -0.003(2) 0.0031(18)
O5 0.078(3) 0.086(3) 0.127(3) -0.019(2) -0.014(3) 0.059(2)
O6 0.112(3) 0.064(3) 0.118(3) -0.009(3) 0.016(3) 0.057(2)
O7 0.163(5) 0.230(7) 0.559(13) 0.245(9) 0.006(7) 0.113(5)
O8 0.0380(18) 0.054(2) 0.196(4) 0.014(2) 0.004(2) 0.0304(17)
S1 0.0578(11) 0.0578(11) 0.180(3) 0.000 0.000 0.0289(5)

loop_
_atom_type_symbol
_atom_type_description
_atom_type_scat_dispersion_real
_atom_type_scat_dispersion_imag
_atom_type_scat_source
C C 0.0033 0.0016 'International Tables Vol C Tables 4.2.6.8 and 6.1.1.4'
H H 0.0000 0.0000 'International Tables Vol C Tables 4.2.6.8 and 6.1.1.4'
O O 0.0106 0.0060 'International Tables Vol C Tables 4.2.6.8 and 6.1.1.4'
Zn Zn 0.2839 1.4301 'International Tables Vol C Tables 4.2.6.8 and 6.1.1.4'
S S 0.1246 0.1234 'International Tables Vol C Tables 4.2.6.8 and 6.1.1.4'

loop_
_geom_angle_atom_site_label_1
_geom_angle_atom_site_label_2
_geom_angle_atom_site_label_3
_geom_angle
_geom_angle_site_symmetry_1
_geom_angle_site_symmetry_3
O8 Zn1 O4 105.33(14) . 10_445
O8 Zn1 O6 109.65(18) . 9
O4 Zn1 O6 122.62(16) 10_445 9
O8 Zn1 O2 104.56(16) . .
O4 Zn1 O2 111.95(15) 10_445 .
O6 Zn1 O2 101.48(16) 9 .
O3 Zn2 O7 119.4(2) 10_445 .
O3 Zn2 O1 124.58(18) 10_445 .
O7 Zn2 O1 112.7(2) . .
O3 Zn2 O5 96.73(15) 10_445 9
O7 Zn2 O5 99.8(4) . 9
O1 Zn2 O5 91.93(17) . 9
C26 C1 C2 123.2(5) . .
C26 C1 H1A 118.4 . .
C2 C1 H1A 118.4 . .
C13 C2 C1 117.6(5) . .
C13 C2 C25 119.9(5) . .
C1 C2 C25 122.5(5) . .
C5 C3 C13 121.1(5) . .
C5 C3 H3A 119.4 . .
C13 C3 H3A 119.4 . .
C22 C4 C15 117.8(5) . .
C22 C4 C19 118.9(5) . .
C15 C4 C19 123.3(5) . .
C3 C5 C26 121.0(5) . .
C3 C5 C7 121.4(5) . .
C26 C5 C7 117.3(5) . .
C14 C6 C11 116.5(4) . .
C14 C6 C10 120.4(5) . .
C11 C6 C10 123.0(5) . .
C9 C7 C14 122.7(4) . .
C9 C7 C5 117.0(5) . .
C14 C7 C5 120.2(5) . .
C11 C8 C9 118.3(5) . .
C11 C8 C16 119.8(5) . .
C9 C8 C16 121.1(5) . .
C7 C9 C8 119.3(5) . .
C7 C9 H9A 120.3 . .
C8 C9 H9A 120.3 . .
C17 C10 C6 122.1(6) . .
C17 C10 C21 117.3(4) . .
C6 C10 C21 120.5(6) . .
C8 C11 C6 123.2(5) . .
C8 C11 H11A 118.4 . .
C6 C11 H11A 118.4 . .
O1 C12 O2 125.4(6) . .
O1 C12 C23 117.3(7) . .
O2 C12 C23 117.4(8) . .
C3 C13 C2 120.2(5) . .
C3 C13 H13A 119.9 . .
C2 C13 H13A 119.9 . .
C7 C14 C6 119.5(5) . .
C7 C14 H14A 120.3 . .
C6 C14 H14A 120.3 . .
C24 C15 C4 122.8(5) . .
C24 C15 H15A 118.6 . .
C4 C15 H15A 118.6 . .
C24 C16 C18 116.6(5) . .
C24 C16 C8 123.7(5) . .
C18 C16 C8 119.7(5) . .
C10 C17 C20 124.0(5) . .
C10 C17 H17A 118.0 . .
C20 C17 H17A 118.0 . .
C22 C18 C16 121.2(5) . .
C22 C18 H18A 119.4 . .
C16 C18 H18A 119.4 . .
O5 C19 O6 127.5(6) . .
O5 C19 C4 119.3(5) . .
O6 C19 C4 112.8(6) . .
C17 C20 C23 118.6(5) . .
C17 C20 H20A 120.7 . .
C23 C20 H20A 120.7 . .
C27 C21 C10 118.8(5) . .
C27 C21 H21A 120.6 . .
C10 C21 H21A 120.6 . .
C4 C22 C18 121.1(5) . .
C4 C22 H22A 119.4 . .
C18 C22 H22A 119.4 . .
C27 C23 C20 119.6(5) . .
C27 C23 C12 120.6(7) . .
C20 C23 C12 119.7(7) . .
C15 C24 C16 120.5(5) . .
C15 C24 H24A 119.8 . .
C16 C24 H24A 119.8 . .
O4 C25 O3 126.3(4) . .
O4 C25 C2 116.5(5) . .
O3 C25 C2 117.2(6) . .
C1 C26 C5 116.6(5) . .
C1 C26 H26A 121.7 . .
C5 C26 H26A 121.7 . .
C21 C27 C23 121.3(5) . .
C21 C27 H27A 119.3 . .
C23 C27 H27A 119.3 . .
O7 C28 O7 127.1(7) . 16_545
O7 C28 H28A 116.5 . .
O7 C28 H28A 116.5 16_545 .
C12 O1 Zn2 134.8(4) . .
C12 O2 Zn1 126.0(4) . .
C25 O3 Zn2 132.1(3) . 10
C25 O4 Zn1 138.4(3) . 10
C19 O5 Zn2 130.9(4) . 14_544
C19 O6 Zn1 115.7(4) . 14_544
C28 O7 Zn2 145.6(6) . .
S1 O8 Zn1 138.2(2) . .
O8 S1 O8 115.03(15) 3 .
O8 S1 O8 115.03(15) 3 2
O8 S1 O8 115.03(15) . 2

loop_
_geom_bond_atom_site_label_1
_geom_bond_atom_site_label_2
_geom_bond_distance
_geom_bond_site_symmetry_2
Zn1 O8 1.896(3) .
Zn1 O4 1.907(3) 10_445
Zn1 O6 1.950(4) 9
Zn1 O2 1.973(4) .
Zn2 O3 1.937(4) 10_445
Zn2 O7 1.943(5) .
Zn2 O1 1.986(4) .
Zn2 O5 2.026(4) 9
C1 C26 1.317(6) .
C1 C2 1.403(6) .
C1 H1A 0.9300 .
C2 C13 1.371(6) .
C2 C25 1.494(6) .
C3 C5 1.315(6) .
C3 C13 1.365(6) .
C3 H3A 0.9300 .
C4 C22 1.340(6) .
C4 C15 1.392(6) .
C4 C19 1.558(8) .
C5 C26 1.440(6) .
C5 C7 1.576(6) .
C6 C14 1.397(6) .
C6 C11 1.406(6) .
C6 C10 1.454(6) .
C7 C9 1.350(6) .
C7 C14 1.389(6) .
C8 C11 1.377(6) .
C8 C9 1.387(6) .
C8 C16 1.482(6) .
C9 H9A 0.9300 .
C10 C17 1.364(7) .
C10 C21 1.462(7) .
C11 H11A 0.9300 .
C12 O1 1.259(7) .
C12 O2 1.278(7) .
C12 C23 1.470(8) .
C13 H13A 0.9300 .
C14 H14A 0.9300 .
C15 C24 1.355(6) .
C15 H15A 0.9300 .
C16 C24 1.380(6) .
C16 C18 1.420(7) .
C17 C20 1.368(7) .
C17 H17A 0.9300 .
C18 C22 1.382(6) .
C18 H18A 0.9300 .
C19 O5 1.221(6) .
C19 O6 1.256(6) .
C20 C23 1.400(7) .
C20 H20A 0.9300 .
C21 C27 1.367(6) .
C21 H21A 0.9300 .
C22 H22A 0.9300 .
C23 C27 1.397(7) .
C24 H24A 0.9300 .
C25 O4 1.262(6) .
C25 O3 1.290(6) .
C26 H26A 0.9300 .
C27 H27A 0.9300 .
C28 O7 1.470(7) .
C28 O7 1.470(7) 16_545
C28 H28A 0.9300 .
O3 Zn2 1.937(4) 10
O4 Zn1 1.907(3) 10
O5 Zn2 2.026(4) 14_544
O6 Zn1 1.950(4) 14_544
O8 S1 1.422(3) .
S1 O8 1.422(3) 3
S1 O8 1.422(3) 2

loop_
_platon_squeeze_void_nr
_platon_squeeze_void_average_x
_platon_squeeze_void_average_y
_platon_squeeze_void_average_z
_platon_squeeze_void_volume
_platon_squeeze_void_count_electrons
1 -0.006 -0.010 0.000 16750.4 4974.0
